data_2238907
loop_
_publ_author_name
'Chunjuan, Shi'
'Zhao, Yang'

_publ_section_title
;
 <i>N</i>-(2-Oxo-2,3,4,5,6,7-hexahydro-1<i>H</i>-azepin-3-yl)cyclohexanecarboxamide
;
_journal_issue 12
_journal_name_full 'Acta Crystallographica Section E'
_journal_page_first o1837
_journal_paper_doi 10.1107/S1600536813031863
_journal_volume 69
_journal_year 2013
_chemical_formula_iupac 'C13 H22 N2 O2'
_chemical_formula_moiety 'C13 H22 N2 O2'
_chemical_formula_sum 'C13 H22 N2 O2'
_chemical_formula_weight 238.33
_chemical_name_systematic
;
<i>N</i>-(2-Oxoazepan-3-yl)cyclohexanecarboxamide
;
_space_group_IT_number 2
_symmetry_cell_setting triclinic
_symmetry_space_group_name_Hall '-P 1'
_symmetry_space_group_name_H-M 'P -1'
_atom_sites_solution_hydrogens geom
_atom_sites_solution_primary direct
_atom_sites_solution_secondary difmap
_audit_creation_method SHELXL-97
_cell_angle_alpha 63.66(3)
_cell_angle_beta 82.69(3)
_cell_angle_gamma 82.75(3)
_cell_formula_units_Z 2
_cell_length_a 5.0070(10)
_cell_length_b 11.642(2)
_cell_length_c 12.739(3)
_cell_measurement_reflns_used 25
_cell_measurement_temperature 293(2)
_cell_measurement_theta_max 13
_cell_measurement_theta_min 9
_cell_volume 658.0(3)
_computing_cell_refinement 'CAD-4 EXPRESS (Enraf--Nonius, 1989)'
_computing_data_collection 'CAD-4 EXPRESS (Enraf--Nonius, 1989)'
_computing_data_reduction 'XCAD4 (Harms & Wocadlo, 1995)'
_computing_molecular_graphics 'SHELXTL (Sheldrick, 2008)'
_computing_publication_material 'PLATON (Spek, 2009)'
_computing_structure_refinement 'SHELXL97 (Sheldrick, 2008)'
_computing_structure_solution 'SHELXS97 (Sheldrick, 2008)'
_diffrn_ambient_temperature 293(2)
_diffrn_measured_fraction_theta_full 1.000
_diffrn_measured_fraction_theta_max 1.000
_diffrn_measurement_device_type 'Enraf--Nonius CAD-4'
_diffrn_measurement_method \w/2\q
_diffrn_radiation_monochromator graphite
_diffrn_radiation_source 'fine-focus sealed tube'
_diffrn_radiation_type MoK\a
_diffrn_radiation_wavelength 0.71073
_diffrn_reflns_av_R_equivalents 0.0734
_diffrn_reflns_av_sigmaI/netI 0.0634
_diffrn_reflns_limit_h_max 6
_diffrn_reflns_limit_h_min 0
_diffrn_reflns_limit_k_max 14
_diffrn_reflns_limit_k_min -13
_diffrn_reflns_limit_l_max 15
_diffrn_reflns_limit_l_min -15
_diffrn_reflns_number 2700
_diffrn_reflns_theta_full 25.37
_diffrn_reflns_theta_max 25.37
_diffrn_reflns_theta_min 1.79
_diffrn_standards_decay_% 1
_diffrn_standards_interval_count 200
_diffrn_standards_interval_time 2
_diffrn_standards_number 3
_exptl_absorpt_coefficient_mu 0.081
_exptl_absorpt_correction_T_max 0.9919
_exptl_absorpt_correction_T_min 0.9760
_exptl_absorpt_correction_type psi-scan
_exptl_absorpt_process_details '(North <i>et al.</i>, 1968)'
_exptl_crystal_colour colorless
_exptl_crystal_density_diffrn 1.203
_exptl_crystal_density_method 'not measured'
_exptl_crystal_description block
_exptl_crystal_F_000 260
_exptl_crystal_size_max 0.30
_exptl_crystal_size_mid 0.20
_exptl_crystal_size_min 0.10
_refine_diff_density_max 0.157
_refine_diff_density_min -0.205
_refine_ls_extinction_method none
_refine_ls_goodness_of_fit_ref 1.008
_refine_ls_hydrogen_treatment constr
_refine_ls_matrix_type full
_refine_ls_number_parameters 154
_refine_ls_number_reflns 2400
_refine_ls_number_restraints 0
_refine_ls_restrained_S_all 1.008
_refine_ls_R_factor_all 0.0953
_refine_ls_R_factor_gt 0.0624
_refine_ls_shift/su_max 0.000
_refine_ls_shift/su_mean 0.000
_refine_ls_structure_factor_coef Fsqd
_refine_ls_weighting_details 'calc w=1/[\s^2^(Fo^2^)+(0.0950P)^2^] where P=(Fo^2^+2Fc^2^)/3'
_refine_ls_weighting_scheme calc
_refine_ls_wR_factor_gt 0.1576
_refine_ls_wR_factor_ref 0.1774
_reflns_number_gt 1581
_reflns_number_total 2400
_reflns_threshold_expression I>2\s(I)
_cod_data_source_file pk2501.cif
_cod_data_source_block I
_cod_original_cell_volume 658.0(2)
_cod_database_code 2238907

loop_
_symmetry_equiv_pos_as_xyz
'x, y, z'
'-x, -y, -z'

loop_
_atom_site_type_symbol
_atom_site_label
_atom_site_fract_x
_atom_site_fract_y
_atom_site_fract_z
_atom_site_U_iso_or_equiv
_atom_site_adp_type
_atom_site_calc_flag
_atom_site_refinement_flags
_atom_site_occupancy
_atom_site_symmetry_multiplicity
N N1 0.3592(4) 0.2916(2) 0.81058(18) 0.0438(6) Uani d . 1 1
H H1A 0.5252 0.3096 0.7936 0.053 Uiso calc R 1 1
O O1 -0.0132(4) 0.2579(2) 0.74942(18) 0.0665(7) Uani d . 1 1
C C1 0.4450(6) 0.1452(3) 0.6317(3) 0.0548(8) Uani d . 1 1
H H1B 0.5415 0.0899 0.7003 0.066 Uiso calc R 1 1
H H1C 0.2722 0.1110 0.6407 0.066 Uiso calc R 1 1
O O2 0.5524(4) 0.42401(18) 0.90229(15) 0.0477(5) Uani d . 1 1
N N2 0.2504(4) 0.3723(2) 1.05959(17) 0.0430(6) Uani d . 1 1
H H2A 0.3272 0.4210 1.0794 0.052 Uiso calc R 1 1
C C2 0.6071(7) 0.1457(3) 0.5219(3) 0.0714(10) Uani d . 1 1
H H2B 0.7850 0.1738 0.5161 0.086 Uiso calc R 1 1
H H2C 0.6295 0.0592 0.5276 0.086 Uiso calc R 1 1
C C3 0.4643(7) 0.2349(4) 0.4128(3) 0.0727(11) Uani d . 1 1
H H3A 0.5718 0.2357 0.3436 0.087 Uiso calc R 1 1
H H3B 0.2912 0.2037 0.4163 0.087 Uiso calc R 1 1
C C4 0.4213(8) 0.3700(3) 0.4037(3) 0.0719(10) Uani d . 1 1
H H4A 0.5951 0.4040 0.3930 0.086 Uiso calc R 1 1
H H4B 0.3228 0.4249 0.3357 0.086 Uiso calc R 1 1
C C5 0.2662(6) 0.3715(3) 0.5124(2) 0.0508(7) Uani d . 1 1
H H5A 0.0850 0.3471 0.5176 0.061 Uiso calc R 1 1
H H5B 0.2512 0.4582 0.5060 0.061 Uiso calc R 1 1
C C6 0.3986(5) 0.2813(2) 0.6235(2) 0.0376(6) Uani d . 1 1
H H6A 0.5742 0.3117 0.6210 0.045 Uiso calc R 1 1
C C7 0.2294(5) 0.2772(2) 0.7325(2) 0.0408(6) Uani d . 1 1
C C8 0.2270(5) 0.2776(2) 0.9237(2) 0.0382(6) Uani d . 1 1
H H8A 0.0359 0.3077 0.9136 0.046 Uiso calc R 1 1
C C9 0.3562(5) 0.3637(2) 0.9613(2) 0.0353(6) Uani d . 1 1
C C10 0.0196(5) 0.3088(3) 1.1375(2) 0.0468(7) Uani d . 1 1
H H10A -0.1360 0.3313 1.0919 0.056 Uiso calc R 1 1
H H10B -0.0225 0.3411 1.1964 0.056 Uiso calc R 1 1
C C11 0.0673(7) 0.1631(3) 1.1989(2) 0.0549(8) Uani d . 1 1
H H11A 0.2469 0.1405 1.2267 0.066 Uiso calc R 1 1
H H11B -0.0617 0.1301 1.2670 0.066 Uiso calc R 1 1
C C12 0.0410(6) 0.0989(3) 1.1204(2) 0.0534(8) Uani d . 1 1
H H12A -0.1396 0.1209 1.0937 0.064 Uiso calc R 1 1
H H12B 0.0611 0.0064 1.1667 0.064 Uiso calc R 1 1
C C13 0.2449(6) 0.1356(3) 1.0132(2) 0.0479(7) Uani d . 1 1
H H13A 0.2224 0.0839 0.9731 0.057 Uiso calc R 1 1
H H13B 0.4250 0.1130 1.0404 0.057 Uiso calc R 1 1

loop_
_atom_site_aniso_label
_atom_site_aniso_U_11
_atom_site_aniso_U_22
_atom_site_aniso_U_33
_atom_site_aniso_U_12
_atom_site_aniso_U_13
_atom_site_aniso_U_23
N1 0.0397(12) 0.0635(15) 0.0449(12) -0.0215(10) 0.0136(10) -0.0387(11)
O1 0.0423(12) 0.1187(19) 0.0656(14) -0.0274(11) 0.0159(10) -0.0641(14)
C1 0.0622(18) 0.0482(17) 0.0599(18) -0.0033(14) 0.0042(15) -0.0314(15)
O2 0.0554(11) 0.0538(11) 0.0469(10) -0.0262(9) 0.0179(9) -0.0336(9)
N2 0.0517(13) 0.0472(13) 0.0420(12) -0.0192(10) 0.0138(10) -0.0306(10)
C2 0.068(2) 0.079(2) 0.099(3) -0.0141(18) 0.022(2) -0.071(2)
C3 0.073(2) 0.111(3) 0.062(2) -0.033(2) 0.0272(18) -0.065(2)
C4 0.094(3) 0.077(2) 0.0431(17) -0.029(2) 0.0159(17) -0.0247(16)
C5 0.0596(18) 0.0468(16) 0.0490(16) -0.0079(13) 0.0016(14) -0.0242(13)
C6 0.0378(13) 0.0428(14) 0.0415(14) -0.0134(11) 0.0080(11) -0.0270(12)
C7 0.0373(14) 0.0506(16) 0.0474(15) -0.0141(11) 0.0088(12) -0.0332(13)
C8 0.0371(13) 0.0455(15) 0.0413(14) -0.0134(11) 0.0101(11) -0.0281(12)
C9 0.0370(13) 0.0357(13) 0.0369(13) -0.0098(11) 0.0065(11) -0.0199(11)
C10 0.0506(16) 0.0488(16) 0.0448(15) -0.0134(12) 0.0154(13) -0.0263(13)
C11 0.0694(19) 0.0503(17) 0.0468(16) -0.0218(14) 0.0153(15) -0.0236(14)
C12 0.0667(18) 0.0439(16) 0.0517(17) -0.0234(14) 0.0096(15) -0.0215(13)
C13 0.0565(16) 0.0448(16) 0.0565(17) -0.0137(13) 0.0070(14) -0.0351(14)

loop_
_atom_type_symbol
_atom_type_description
_atom_type_scat_dispersion_real
_atom_type_scat_dispersion_imag
_atom_type_scat_source
C C 0.0033 0.0016 'International Tables Vol C Tables 4.2.6.8 and 6.1.1.4'
H H 0.0000 0.0000 'International Tables Vol C Tables 4.2.6.8 and 6.1.1.4'
N N 0.0061 0.0033 'International Tables Vol C Tables 4.2.6.8 and 6.1.1.4'
O O 0.0106 0.0060 'International Tables Vol C Tables 4.2.6.8 and 6.1.1.4'

loop_
_geom_angle_atom_site_label_1
_geom_angle_atom_site_label_2
_geom_angle_atom_site_label_3
_geom_angle
C7 N1 C8 121.7(2)
C7 N1 H1A 119.2
C8 N1 H1A 119.2
C2 C1 C6 110.7(2)
C2 C1 H1B 109.5
C6 C1 H1B 109.5
C2 C1 H1C 109.5
C6 C1 H1C 109.5
H1B C1 H1C 108.1
C9 N2 C10 127.8(2)
C9 N2 H2A 116.1
C10 N2 H2A 116.1
C3 C2 C1 110.5(3)
C3 C2 H2B 109.5
C1 C2 H2B 109.5
C3 C2 H2C 109.5
C1 C2 H2C 109.5
H2B C2 H2C 108.1
C4 C3 C2 110.5(3)
C4 C3 H3A 109.6
C2 C3 H3A 109.6
C4 C3 H3B 109.6
C2 C3 H3B 109.6
H3A C3 H3B 108.1
C5 C4 C3 111.0(2)
C5 C4 H4A 109.4
C3 C4 H4A 109.4
C5 C4 H4B 109.4
C3 C4 H4B 109.4
H4A C4 H4B 108.0
C4 C5 C6 112.5(2)
C4 C5 H5A 109.1
C6 C5 H5A 109.1
C4 C5 H5B 109.1
C6 C5 H5B 109.1
H5A C5 H5B 107.8
C5 C6 C7 111.7(2)
C5 C6 C1 110.5(2)
C7 C6 C1 109.0(2)
C5 C6 H6A 108.5
C7 C6 H6A 108.5
C1 C6 H6A 108.5
O1 C7 N1 122.0(2)
O1 C7 C6 121.9(2)
N1 C7 C6 116.1(2)
N1 C8 C9 108.04(19)
N1 C8 C13 110.16(19)
C9 C8 C13 113.2(2)
N1 C8 H8A 108.5
C9 C8 H8A 108.5
C13 C8 H8A 108.5
O2 C9 N2 121.3(2)
O2 C9 C8 121.0(2)
N2 C9 C8 117.7(2)
N2 C10 C11 113.6(2)
N2 C10 H10A 108.8
C11 C10 H10A 108.8
N2 C10 H10B 108.8
C11 C10 H10B 108.8
H10A C10 H10B 107.7
C12 C11 C10 113.2(2)
C12 C11 H11A 108.9
C10 C11 H11A 108.9
C12 C11 H11B 108.9
C10 C11 H11B 108.9
H11A C11 H11B 107.8
C11 C12 C13 114.7(2)
C11 C12 H12A 108.6
C13 C12 H12A 108.6
C11 C12 H12B 108.6
C13 C12 H12B 108.6
H12A C12 H12B 107.6
C12 C13 C8 116.1(2)
C12 C13 H13A 108.3
C8 C13 H13A 108.3
C12 C13 H13B 108.3
C8 C13 H13B 108.3
H13A C13 H13B 107.4

loop_
_geom_bond_atom_site_label_1
_geom_bond_atom_site_label_2
_geom_bond_distance
N1 C7 1.334(3)
N1 C8 1.455(3)
N1 H1A 0.8600
O1 C7 1.238(3)
C1 C2 1.523(4)
C1 C6 1.530(3)
C1 H1B 0.9700
C1 H1C 0.9700
O2 C9 1.241(3)
N2 C9 1.337(3)
N2 C10 1.462(3)
N2 H2A 0.8600
C2 C3 1.519(5)
C2 H2B 0.9700
C2 H2C 0.9700
C3 C4 1.515(5)
C3 H3A 0.9700
C3 H3B 0.9700
C4 C5 1.505(4)
C4 H4A 0.9700
C4 H4B 0.9700
C5 C6 1.513(4)
C5 H5A 0.9700
C5 H5B 0.9700
C6 C7 1.516(3)
C6 H6A 0.9800
C8 C9 1.524(3)
C8 C13 1.536(4)
C8 H8A 0.9800
C10 C11 1.522(4)
C10 H10A 0.9700
C10 H10B 0.9700
C11 C12 1.516(4)
C11 H11A 0.9700
C11 H11B 0.9700
C12 C13 1.526(4)
C12 H12A 0.9700
C12 H12B 0.9700
C13 H13A 0.9700
C13 H13B 0.9700

loop_
_geom_hbond_atom_site_label_D
_geom_hbond_atom_site_label_H
_geom_hbond_atom_site_label_A
_geom_hbond_site_symmetry_A
_geom_hbond_distance_DH
_geom_hbond_distance_HA
_geom_hbond_distance_DA
_geom_hbond_angle_DHA
_geom_hbond_publ_flag
N1 H1A O1 1_655 0.86 2.37 3.158(3) 152 yes
N2 H2A O2 2_667 0.86 2.09 2.927(3) 165 yes

loop_
_geom_torsion_atom_site_label_1
_geom_torsion_atom_site_label_2
_geom_torsion_atom_site_label_3
_geom_torsion_atom_site_label_4
_geom_torsion
C6 C1 C2 C3 -57.4(3)
C1 C2 C3 C4 57.9(3)
C2 C3 C4 C5 -56.5(4)
C3 C4 C5 C6 55.4(4)
C4 C5 C6 C7 -176.0(2)
C4 C5 C6 C1 -54.5(3)
C2 C1 C6 C5 55.1(3)
C2 C1 C6 C7 178.2(2)
C8 N1 C7 O1 3.9(4)
C8 N1 C7 C6 -174.2(2)
C5 C6 C7 O1 51.0(3)
C1 C6 C7 O1 -71.4(3)
C5 C6 C7 N1 -131.0(3)
C1 C6 C7 N1 106.7(3)
C7 N1 C8 C9 -150.4(2)
C7 N1 C8 C13 85.5(3)
C10 N2 C9 O2 179.3(2)
C10 N2 C9 C8 -0.4(4)
N1 C8 C9 O2 -4.5(3)
C13 C8 C9 O2 117.8(3)
N1 C8 C9 N2 175.3(2)
C13 C8 C9 N2 -62.5(3)
C9 N2 C10 C11 65.1(3)
N2 C10 C11 C12 -78.0(3)
C10 C11 C12 C13 62.3(3)
C11 C12 C13 C8 -63.3(3)
N1 C8 C13 C12 -160.1(2)
C9 C8 C13 C12 78.9(3)
